data_3000110
loop_
_publ_author_name
'Bubnova, Rimma'
'Volkov, Sergey'
'Barbara Albert'
'Filatov, Stanislav'

_publ_section_title
;
 Borates--Crystal Structures of Prospective Nonlinear Optical Materials:
 High Anisotropy of the Thermal Expansion Caused by Anharmonic Atomic
 Vibrations
;
_journal_issue 3
_journal_name_full Crystals
_journal_page_first 93
_journal_paper_doi 10.3390/cryst7030093
_journal_volume 7
_journal_year 2017
_chemical_formula_sum 'Al2 B2 K2 O7'
_chemical_formula_weight 265.8
_space_group_IT_number 150
_symmetry_cell_setting trigonal
_symmetry_Int_Tables_number 150
_symmetry_space_group_name_Hall 'P 3 2"'
_symmetry_space_group_name_H-M 'P 3 2 1'
_cell_angle_alpha 90
_cell_angle_beta 90
_cell_angle_gamma 120
_cell_formula_units_Z 3
_cell_length_a 8.5852(13)
_cell_length_b 8.5852(13)
_cell_length_c 8.4855(14)
_cell_measurement_temperature 173
_cell_volume 541.64(15)
_diffrn_ambient_temperature 173
_diffrn_measured_fraction_theta_full 0.99
_diffrn_measured_fraction_theta_max 0.99
_diffrn_measurement_device 'four-circle diffractometer'
_diffrn_measurement_device_type 'IPDS Stoe'
_diffrn_measurement_method '??integration method??'
_diffrn_radiation_monochromator graphite
_diffrn_radiation_probe x-ray
_diffrn_radiation_source 'X-ray tube'
_diffrn_radiation_type 'Mo K\a'
_diffrn_radiation_wavelength 0.71073
_diffrn_reflns_av_R_equivalents 0.0408
_diffrn_reflns_av_unetI/netI 0.0172
_diffrn_reflns_limit_h_max 11
_diffrn_reflns_limit_h_min -11
_diffrn_reflns_limit_k_max 11
_diffrn_reflns_limit_k_min -11
_diffrn_reflns_limit_l_max 11
_diffrn_reflns_limit_l_min -11
_diffrn_reflns_number 5171
_diffrn_reflns_theta_full 29.31
_diffrn_reflns_theta_max 29.31
_diffrn_reflns_theta_min 2.4
_exptl_absorpt_coefficient_mu 1.55
_exptl_crystal_density_diffrn 2.4444
_exptl_crystal_F_000 390
_refine_diff_density_max 0.23
_refine_diff_density_min -0.25
_refine_ls_abs_structure_details '  402 of Friedel pairs used in the refinement'
_refine_ls_extinction_coef 2200(200)
_refine_ls_extinction_method 'B-C type 1 Gaussian isotropic (Becker & Coppens, 1974)'
_refine_ls_goodness_of_fit_gt 1.34
_refine_ls_goodness_of_fit_ref 1.31
_refine_ls_number_constraints 0
_refine_ls_number_parameters 63
_refine_ls_number_reflns 993
_refine_ls_number_restraints 0
_refine_ls_R_factor_all 0.0251
_refine_ls_R_factor_gt 0.0215
_refine_ls_shift/su_max 0.0050
_refine_ls_shift/su_mean 0.0008
_refine_ls_structure_factor_coef F
_refine_ls_weighting_details w=1/(\s^2^(F)+0.0001F^2^)
_refine_ls_weighting_scheme sigma
_refine_ls_wR_factor_gt 0.0224
_refine_ls_wR_factor_ref 0.0229
_reflns_number_gt 914
_reflns_number_total 993
_reflns_threshold_expression I>3\s(I)
_cod_data_source_file K2Al2B2O7_173K.cif
_cod_data_source_block I
_cod_depositor_comments
;
The following automatic conversions were performed:

'_diffrn_radiation_probe' value 'X-ray' changed to 'x-ray' according
to the built-in table from CIF Core dictionary named 'cif_core.dic'
version 2.4.1 from 2010-06-29.

Automatic conversion script
Id: cif_fix_values 4624 2016-04-14 12:54:50Z antanas 

 Released structure into public domain as published material.

 Antanas Vaitkus,
 2021-05-18
;
_cod_original_sg_symbol_Hall 'P 3;2"'
_cod_database_code 3000110

loop_
_space_group_symop_id
_space_group_symop_operation_xyz
1 x,y,z
2 -y,x-y,z
3 -x+y,-x,z
4 y,x,-z
5 x-y,-y,-z
6 -x,-x+y,-z

loop_
_atom_site_label
_atom_site_type_symbol
_atom_site_fract_x
_atom_site_fract_y
_atom_site_fract_z
_atom_site_adp_type
_atom_site_U_iso_or_equiv
_atom_site_site_symmetry_multiplicity
_atom_site_occupancy
_atom_site_calc_flag
_atom_site_refinement_flags
_atom_site_disorder_assembly
_atom_site_disorder_group
K1 K 0.31053(10) 0 0 Uani 0.0131(2) 3 1 d . . .
K2 K 0.35789(9) 0 0.5 Uani 0.0130(2) 3 1 d . . .
Al1 Al 0 0 0.29834(16) Uani 0.0082(3) 2 1 d . . .
Al2 Al 0.333333 0.666667 0.18306(15) Uani 0.0072(3) 2 1 d . . .
Al3 Al 0.666667 0.333333 0.22287(15) Uani 0.0077(3) 2 1 d . . .
O1 O 0.1568(3) 0.2146(3) 0.2253(2) Uani 0.0135(8) 6 1 d . . .
O2 O 0.3999(3) 0.5162(3) 0.2523(2) Uani 0.0124(7) 6 1 d . . .
O3 O 0.4513(3) 0.2721(2) 0.2942(2) Uani 0.0118(7) 6 1 d . . .
O4 O 0 0 0.5 Uani 0.0231(13) 1 1 d . . .
O5 O 0.666667 0.333333 0.0198(4) Uani 0.0196(8) 2 1 d . . .
B1 B 0.3349(5) 0.3339(4) 0.2583(4) Uani 0.0086(11) 6 1 d . . .

loop_
_atom_site_aniso_label
_atom_site_aniso_type_symbol
_atom_site_aniso_U_11
_atom_site_aniso_U_22
_atom_site_aniso_U_33
_atom_site_aniso_U_12
_atom_site_aniso_U_13
_atom_site_aniso_U_23
K1 K 0.0128(3) 0.0118(3) 0.0144(4) 0.00588(17) 0.00170(14) 0.0034(3)
K2 K 0.0127(3) 0.0123(3) 0.0139(4) 0.00616(17) 0.00187(16) 0.0037(3)
Al1 Al 0.0073(4) 0.0073(4) 0.0101(6) 0.00363(19) 0 0
Al2 Al 0.0065(4) 0.0065(4) 0.0086(6) 0.0032(2) 0 0
Al3 Al 0.0065(4) 0.0065(4) 0.0101(6) 0.0033(2) 0 0
O1 O 0.0078(9) 0.0080(10) 0.0217(10) 0.0019(8) -0.0027(7) 0.0018(7)
O2 O 0.0100(8) 0.0075(9) 0.0204(8) 0.0049(8) -0.0031(7) 0.0007(7)
O3 O 0.0083(9) 0.0095(9) 0.0184(8) 0.0050(8) 0.0017(7) 0.0036(6)
O4 O 0.0294(17) 0.0294(17) 0.010(2) 0.0147(9) 0 0
O5 O 0.0235(11) 0.0235(11) 0.0116(12) 0.0118(5) 0 0
B1 B 0.0086(14) 0.0099(15) 0.0079(10) 0.0051(12) 0.0020(7) 0.0006(8)

loop_
_atom_type_symbol
_atom_type_scat_dispersion_real
_atom_type_scat_dispersion_imag
_atom_type_scat_source
Al 0.0645 0.0514 'International Tables Vol C tables 4.2.6.8 and 6.1.1.1'
B 0.0013 0.0007 'International Tables Vol C tables 4.2.6.8 and 6.1.1.1'
K 0.2009 0.2494 'International Tables Vol C tables 4.2.6.8 and 6.1.1.1'
O 0.0106 0.0060 'International Tables Vol C tables 4.2.6.8 and 6.1.1.1'

loop_
_geom_angle_atom_site_label_1
_geom_angle_atom_site_label_2
_geom_angle_atom_site_label_3
_geom_angle_site_symmetry_1
_geom_angle_site_symmetry_2
_geom_angle_site_symmetry_3
_geom_angle
Al1 O1 B1 . . . 133.5(2)
Al2 O2 B1 . . . 139.0(2)
Al3 O3 B1 . . . 131.70(17)
Al1 O4 Al1 . . 4_556 180.0(5)
Al2 O5 Al3 4_555 . . 180.0(5)

loop_
_geom_bond_atom_site_label_1
_geom_bond_atom_site_label_2
_geom_bond_site_symmetry_1
_geom_bond_site_symmetry_2
_geom_bond_distance
O1 Al1 . . 1.764(2)
O1 B1 . . 1.378(4)
O2 Al2 . . 1.754(3)
O2 B1 . . 1.375(4)
O3 Al3 . . 1.758(2)
O3 B1 . . 1.379(5)
O4 Al1 . . 1.7112(14)
O4 Al1 . 4_556 1.7112(14)
O5 Al2 . 4_555 1.721(4)
O5 Al3 . . 1.723(4)

loop_
_twin_individual_id
_twin_individual_mass_fraction_refined
_twin_individual_twin_matrix_11
_twin_individual_twin_matrix_12
_twin_individual_twin_matrix_13
_twin_individual_twin_matrix_21
_twin_individual_twin_matrix_22
_twin_individual_twin_matrix_23
_twin_individual_twin_matrix_31
_twin_individual_twin_matrix_32
_twin_individual_twin_matrix_33
1 0.722(2) 1 0 0 0 1 0 0 0 1
2 0.278(2) -1 0 0 0 -1 0 0 0 1
